data_4102154
loop_
_publ_author_name
'Evgenii S. Stoyanov'
'Irina V. Stoyanova'
'Fook S. Tham'
'Christopher A. Reed'

_publ_section_title
;
 Dialkyl Chloronium Ions
;
_journal_name_full 'Journal of the American Chemical Society'
_journal_page_first 4062
_journal_page_last 4063
_journal_paper_doi 10.1021/ja100297b
_journal_volume 132
_journal_year 2010
_chemical_formula_sum 'C5 H11 B11 Cl12'
_chemical_formula_weight 615.45
_chemical_name_systematic
; 
 ? 
;
_space_group_IT_number 14
_symmetry_cell_setting monoclinic
_symmetry_space_group_name_Hall '-P 2ybc'
_symmetry_space_group_name_H-M 'P 1 21/c 1'
_atom_sites_solution_hydrogens geom
_atom_sites_solution_primary direct
_atom_sites_solution_secondary difmap
_audit_creation_method SHELXL-97
_cell_angle_alpha 90.00
_cell_angle_beta 94.4358(13)
_cell_angle_gamma 90.00
_cell_formula_units_Z 4
_cell_length_a 12.1037(9)
_cell_length_b 12.5612(9)
_cell_length_c 15.1027(11)
_cell_measurement_reflns_used 3898
_cell_measurement_temperature 100(2)
_cell_measurement_theta_max 31.22
_cell_measurement_theta_min 2.34
_cell_volume 2289.3(3)
_computing_cell_refinement 'Bruker SAINT'
_computing_data_collection 'Bruker APEX2'
_computing_data_reduction 'Bruker SAINT'
_computing_molecular_graphics 'Bruker SHELXTL'
_computing_publication_material 'Bruker SHELXTL'
_computing_structure_refinement 'SHELXL-97 (Sheldrick, 2008)'
_computing_structure_solution 'SHELXS-97 (Sheldrick, 2008)'
_diffrn_ambient_temperature 100(2)
_diffrn_measured_fraction_theta_full 1.000
_diffrn_measured_fraction_theta_max 1.000
_diffrn_measurement_device_type 'Bruker APEX-II CCD'
_diffrn_measurement_method '\f and \w scans'
_diffrn_radiation_monochromator graphite
_diffrn_radiation_source 'Normal-focus sealed tube'
_diffrn_radiation_type MoK\a
_diffrn_radiation_wavelength 0.71073
_diffrn_reflns_av_R_equivalents 0.0422
_diffrn_reflns_av_sigmaI/netI 0.0446
_diffrn_reflns_limit_h_max 16
_diffrn_reflns_limit_h_min -16
_diffrn_reflns_limit_k_max 17
_diffrn_reflns_limit_k_min 0
_diffrn_reflns_limit_l_max 20
_diffrn_reflns_limit_l_min 0
_diffrn_reflns_number 14539
_diffrn_reflns_theta_full 29.13
_diffrn_reflns_theta_max 29.13
_diffrn_reflns_theta_min 2.11
_exptl_absorpt_coefficient_mu 1.446
_exptl_absorpt_correction_T_max 0.8785
_exptl_absorpt_correction_T_min 0.7202
_exptl_absorpt_correction_type multi-scan
_exptl_absorpt_process_details 'Bruker TWINABS'
_exptl_crystal_colour colourless
_exptl_crystal_density_diffrn 1.786
_exptl_crystal_density_meas ?
_exptl_crystal_density_method 'not measured'
_exptl_crystal_description 'prism frag'
_exptl_crystal_F_000 1200
_exptl_crystal_size_max 0.24
_exptl_crystal_size_mid 0.15
_exptl_crystal_size_min 0.09
_refine_diff_density_max 1.204
_refine_diff_density_min -0.600
_refine_diff_density_rms 0.140
_refine_ls_extinction_method none
_refine_ls_goodness_of_fit_ref 1.071
_refine_ls_hydrogen_treatment mixed
_refine_ls_matrix_type full
_refine_ls_number_parameters 259
_refine_ls_number_reflns 6168
_refine_ls_number_restraints 13
_refine_ls_restrained_S_all 1.072
_refine_ls_R_factor_all 0.0583
_refine_ls_R_factor_gt 0.0448
_refine_ls_shift/su_max 0.001
_refine_ls_shift/su_mean 0.000
_refine_ls_structure_factor_coef Fsqd
_refine_ls_weighting_details 'calc w=1/[\s^2^(Fo^2^)+(0.0605P)^2^+2.7006P] where P=(Fo^2^+2Fc^2^)/3'
_refine_ls_weighting_scheme calc
_refine_ls_wR_factor_gt 0.1071
_refine_ls_wR_factor_ref 0.1153
_reflns_number_gt 5372
_reflns_number_total 6168
_reflns_threshold_expression >2sigma(I)
_cod_data_source_file ja100297b_si_001.cif
_cod_data_source_block cr230r_0m-5
_cod_depositor_comments
;
The following automatic conversions were performed:

'_exptl_crystal_density_meas' value 'not measured' was changed to '?'
- the value is perceived as not measured.

Automatic conversion script
Id: cif_fix_values 3008 2015-01-20 13:52:24Z robertas 
;
_cod_database_code 4102154

loop_
_symmetry_equiv_pos_as_xyz
'x, y, z'
'-x, y+1/2, -z+1/2'
'-x, -y, -z'
'x, -y-1/2, z-1/2'

loop_
_atom_site_label
_atom_site_type_symbol
_atom_site_fract_x
_atom_site_fract_y
_atom_site_fract_z
_atom_site_U_iso_or_equiv
_atom_site_adp_type
_atom_site_occupancy
_atom_site_symmetry_multiplicity
_atom_site_calc_flag
_atom_site_refinement_flags
C1 C 0.2596(3) 0.2916(3) 0.2988(2) 0.0099(6) Uani 1 1 d D
H1 H 0.2665(7) 0.2705(6) 0.3601(4) 0.012 Uiso 1 1 d D
B2 B 0.2509(4) 0.1914(3) 0.2213(2) 0.0109(7) Uani 1 1 d D
B3 B 0.3720(4) 0.2722(4) 0.2382(3) 0.0112(8) Uani 1 1 d D
B4 B 0.3295(3) 0.4022(3) 0.2692(3) 0.0097(8) Uani 1 1 d D
B5 B 0.1815(3) 0.4023(3) 0.2715(3) 0.0103(8) Uani 1 1 d D
B6 B 0.1322(3) 0.2708(4) 0.2417(3) 0.0101(8) Uani 1 1 d D
B7 B 0.1645(4) 0.2452(4) 0.1312(3) 0.0116(8) Uani 1 1 d .
B8 B 0.3126(3) 0.2453(4) 0.1283(3) 0.0102(8) Uani 1 1 d .
B9 B 0.3618(4) 0.3776(4) 0.1578(3) 0.0116(8) Uani 1 1 d .
B10 B 0.2437(4) 0.4571(3) 0.1788(2) 0.0090(7) Uani 1 1 d .
B11 B 0.1221(3) 0.3761(4) 0.1619(3) 0.0093(8) Uani 1 1 d .
B12 B 0.2338(4) 0.3602(3) 0.0916(3) 0.0106(7) Uani 1 1 d .
Cl1 Cl 0.25630(9) 0.05536(7) 0.25185(6) 0.01506(17) Uani 1 1 d .
Cl2 Cl 0.49648(8) 0.21692(9) 0.28605(7) 0.0168(2) Uani 1 1 d .
Cl3 Cl 0.41322(8) 0.47841(8) 0.34693(6) 0.0155(2) Uani 1 1 d .
Cl4 Cl 0.11575(9) 0.47666(8) 0.35152(7) 0.0164(2) Uani 1 1 d .
Cl5 Cl 0.02057(8) 0.21480(8) 0.29367(7) 0.0156(2) Uani 1 1 d .
Cl6 Cl 0.07975(8) 0.16257(9) 0.05837(7) 0.0176(2) Uani 1 1 d .
Cl7 Cl 0.37819(8) 0.16310(8) 0.05209(7) 0.0163(2) Uani 1 1 d .
Cl8 Cl 0.48080(8) 0.43412(9) 0.11383(7) 0.0164(2) Uani 1 1 d .
Cl9 Cl 0.23962(9) 0.59631(7) 0.15791(6) 0.01367(17) Uani 1 1 d .
Cl10 Cl -0.00651(8) 0.43328(9) 0.12205(7) 0.0170(2) Uani 1 1 d .
Cl11 Cl 0.22081(9) 0.39787(7) -0.02203(5) 0.01497(17) Uani 1 1 d .
C1A C 0.2605(4) 0.8151(3) 0.4386(2) 0.0214(8) Uani 1 1 d D
H1A H 0.1880 0.8170 0.4649 0.026 Uiso 1 1 calc R
H1B H 0.2872 0.8892 0.4340 0.026 Uiso 1 1 calc R
C2A C 0.2464(4) 0.7658(4) 0.3473(2) 0.0246(9) Uani 1 1 d D
H2A H 0.2125 0.6953 0.3512 0.037 Uiso 1 1 calc R
H2B H 0.3190 0.7588 0.3233 0.037 Uiso 1 1 calc R
H2C H 0.1985 0.8113 0.3080 0.037 Uiso 1 1 calc R
Cl1A Cl 0.36005(9) 0.73799(12) 0.51115(8) 0.0297(3) Uani 1 1 d .
C3A C 0.2884(5) 0.6135(4) 0.5362(3) 0.0380(14) Uani 1 1 d D
H3A H 0.2698 0.5740 0.4803 0.046 Uiso 1 1 calc R
H3B H 0.3387 0.5685 0.5751 0.046 Uiso 1 1 calc R
C4A C 0.1829(4) 0.6346(4) 0.5819(4) 0.0340(11) Uani 1 1 d D
H4A H 0.1307 0.6747 0.5418 0.051 Uiso 1 1 calc R
H4B H 0.2007 0.6759 0.6361 0.051 Uiso 1 1 calc R
H4C H 0.1493 0.5667 0.5971 0.051 Uiso 1 1 calc R

loop_
_atom_site_aniso_label
_atom_site_aniso_U_11
_atom_site_aniso_U_22
_atom_site_aniso_U_33
_atom_site_aniso_U_23
_atom_site_aniso_U_13
_atom_site_aniso_U_12
C1 0.0130(15) 0.0076(15) 0.0091(15) -0.0017(12) 0.0008(14) -0.0003(15)
B2 0.0139(18) 0.0065(16) 0.0119(17) 0.0014(13) -0.0017(17) 0.0009(17)
B3 0.0101(19) 0.010(2) 0.0125(19) -0.0001(16) -0.0016(15) 0.0023(15)
B4 0.0096(19) 0.0102(18) 0.0094(17) -0.0015(15) 0.0024(14) -0.0031(15)
B5 0.015(2) 0.0050(17) 0.0113(18) 0.0007(15) 0.0018(14) 0.0003(15)
B6 0.0100(18) 0.0067(19) 0.0135(19) 0.0011(16) 0.0013(15) -0.0002(15)
B7 0.017(2) 0.0086(19) 0.0092(17) -0.0029(16) -0.0007(15) -0.0022(16)
B8 0.011(2) 0.0077(19) 0.0116(18) -0.0007(15) 0.0018(14) 0.0012(14)
B9 0.0100(19) 0.011(2) 0.014(2) -0.0003(16) 0.0011(15) -0.0010(15)
B10 0.0116(16) 0.0066(16) 0.0091(16) 0.0013(13) 0.0018(16) -0.0026(16)
B11 0.0091(18) 0.0072(19) 0.0117(19) 0.0002(16) 0.0003(15) -0.0011(14)
B12 0.0102(17) 0.0110(17) 0.0102(17) 0.0015(14) -0.0011(16) -0.0006(17)
Cl1 0.0237(4) 0.0067(3) 0.0146(4) 0.0017(3) 0.0012(4) 0.0007(4)
Cl2 0.0122(4) 0.0178(5) 0.0197(4) 0.0022(4) -0.0032(3) 0.0046(4)
Cl3 0.0193(5) 0.0136(5) 0.0129(4) -0.0020(3) -0.0033(3) -0.0053(4)
Cl4 0.0210(5) 0.0132(5) 0.0163(5) -0.0022(4) 0.0088(4) 0.0015(4)
Cl5 0.0121(4) 0.0153(5) 0.0198(5) 0.0035(4) 0.0047(3) -0.0038(3)
Cl6 0.0205(5) 0.0138(5) 0.0173(5) -0.0022(4) -0.0060(4) -0.0045(4)
Cl7 0.0212(5) 0.0127(5) 0.0158(4) -0.0028(4) 0.0057(4) 0.0040(4)
Cl8 0.0127(4) 0.0167(5) 0.0206(5) 0.0007(4) 0.0064(4) -0.0029(4)
Cl9 0.0188(4) 0.0073(3) 0.0150(4) 0.0016(3) 0.0019(4) 0.0002(4)
Cl10 0.0109(4) 0.0155(5) 0.0240(5) 0.0031(4) -0.0030(4) 0.0025(4)
Cl11 0.0238(4) 0.0126(4) 0.0082(3) 0.0018(3) -0.0007(4) 0.0011(4)
C1A 0.026(2) 0.0187(19) 0.0197(19) -0.0013(15) 0.0042(18) 0.0058(18)
C2A 0.028(2) 0.029(2) 0.0168(19) -0.0039(17) 0.0008(17) 0.002(2)
Cl1A 0.0164(5) 0.0484(8) 0.0238(5) -0.0077(5) -0.0015(4) 0.0092(5)
C3A 0.067(4) 0.018(2) 0.027(2) -0.0073(19) -0.012(3) 0.016(3)
C4A 0.035(3) 0.022(2) 0.043(3) 0.009(2) -0.008(2) -0.002(2)

loop_
_atom_type_symbol
_atom_type_description
_atom_type_scat_dispersion_real
_atom_type_scat_dispersion_imag
_atom_type_scat_source
C C 0.0033 0.0016 'International Tables Vol C Tables 4.2.6.8 and 6.1.1.4'
H H 0.0000 0.0000 'International Tables Vol C Tables 4.2.6.8 and 6.1.1.4'
B B 0.0013 0.0007 'International Tables Vol C Tables 4.2.6.8 and 6.1.1.4'
Cl Cl 0.1484 0.1585 'International Tables Vol C Tables 4.2.6.8 and 6.1.1.4'

loop_
_geom_angle_atom_site_label_1
_geom_angle_atom_site_label_2
_geom_angle_atom_site_label_3
_geom_angle
_geom_angle_site_symmetry_1
_geom_angle_site_symmetry_3
B4 C1 B5 63.3(2) . .
B4 C1 B3 62.9(3) . .
B5 C1 B3 115.6(3) . .
B4 C1 B2 115.1(3) . .
B5 C1 B2 115.3(3) . .
B3 C1 B2 62.7(3) . .
B4 C1 B6 115.7(3) . .
B5 C1 B6 63.2(2) . .
B3 C1 B6 115.2(3) . .
B2 C1 B6 62.8(2) . .
B4 C1 H1 118.1(6) . .
B5 C1 H1 117.5(6) . .
B3 C1 H1 117.5(6) . .
B2 C1 H1 116.8(5) . .
B6 C1 H1 116.6(6) . .
C1 B2 Cl1 122.1(2) . .
C1 B2 B8 104.6(3) . .
Cl1 B2 B8 124.5(3) . .
C1 B2 B7 104.1(3) . .
Cl1 B2 B7 124.9(3) . .
B8 B2 B7 60.6(2) . .
C1 B2 B3 58.6(2) . .
Cl1 B2 B3 119.9(3) . .
B8 B2 B3 60.4(2) . .
B7 B2 B3 108.7(3) . .
C1 B2 B6 58.9(2) . .
Cl1 B2 B6 120.3(3) . .
B8 B2 B6 108.4(3) . .
B7 B2 B6 59.4(2) . .
B3 B2 B6 108.6(3) . .
C1 B3 Cl2 121.7(3) . .
C1 B3 B2 58.7(2) . .
Cl2 B3 B2 120.0(3) . .
C1 B3 B4 58.2(2) . .
Cl2 B3 B4 120.5(3) . .
B2 B3 B4 107.9(3) . .
C1 B3 B8 104.1(3) . .
Cl2 B3 B8 125.1(3) . .
B2 B3 B8 59.5(2) . .
B4 B3 B8 108.2(3) . .
C1 B3 B9 104.0(3) . .
Cl2 B3 B9 125.4(3) . .
B2 B3 B9 108.1(3) . .
B4 B3 B9 59.8(2) . .
B8 B3 B9 60.7(2) . .
C1 B4 Cl3 122.5(3) . .
C1 B4 B9 104.8(3) . .
Cl3 B4 B9 124.2(3) . .
C1 B4 B3 58.8(2) . .
Cl3 B4 B3 120.4(3) . .
B9 B4 B3 60.4(2) . .
C1 B4 B10 104.1(3) . .
Cl3 B4 B10 124.5(3) . .
B9 B4 B10 60.2(2) . .
B3 B4 B10 108.3(3) . .
C1 B4 B5 58.6(2) . .
Cl3 B4 B5 120.5(3) . .
B9 B4 B5 108.1(3) . .
B3 B4 B5 108.3(3) . .
B10 B4 B5 59.5(2) . .
C1 B5 Cl4 122.2(3) . .
C1 B5 B10 104.2(3) . .
Cl4 B5 B10 125.1(3) . .
C1 B5 B11 104.4(3) . .
Cl4 B5 B11 124.2(3) . .
B10 B5 B11 60.4(2) . .
C1 B5 B4 58.1(2) . .
Cl4 B5 B4 121.2(3) . .
B10 B5 B4 60.1(2) . .
B11 B5 B4 108.3(3) . .
C1 B5 B6 58.8(2) . .
Cl4 B5 B6 119.8(3) . .
B10 B5 B6 108.1(3) . .
B11 B5 B6 59.8(2) . .
B4 B5 B6 107.8(3) . .
C1 B6 Cl5 121.6(3) . .
C1 B6 B7 104.2(3) . .
Cl5 B6 B7 125.4(3) . .
C1 B6 B11 103.7(3) . .
Cl5 B6 B11 125.5(3) . .
B7 B6 B11 60.5(2) . .
C1 B6 B2 58.3(2) . .
Cl5 B6 B2 120.5(3) . .
B7 B6 B2 60.0(2) . .
B11 B6 B2 108.0(3) . .
C1 B6 B5 58.1(2) . .
Cl5 B6 B5 120.4(3) . .
B7 B6 B5 108.0(3) . .
B11 B6 B5 59.6(2) . .
B2 B6 B5 107.4(3) . .
B6 B7 Cl6 121.9(3) . .
B6 B7 B2 60.6(2) . .
Cl6 B7 B2 121.8(3) . .
B6 B7 B11 60.1(2) . .
Cl6 B7 B11 122.1(3) . .
B2 B7 B11 108.2(3) . .
B6 B7 B12 108.1(3) . .
Cl6 B7 B12 121.7(3) . .
B2 B7 B12 107.3(3) . .
B11 B7 B12 60.0(2) . .
B6 B7 B8 108.4(3) . .
Cl6 B7 B8 121.0(3) . .
B2 B7 B8 59.4(3) . .
B11 B7 B8 108.2(3) . .
B12 B7 B8 59.9(3) . .
B2 B8 Cl7 121.8(3) . .
B2 B8 B3 60.1(2) . .
Cl7 B8 B3 122.9(3) . .
B2 B8 B12 107.8(3) . .
Cl7 B8 B12 121.3(3) . .
B3 B8 B12 107.5(3) . .
B2 B8 B7 60.0(3) . .
Cl7 B8 B7 120.7(3) . .
B3 B8 B7 107.9(3) . .
B12 B8 B7 60.0(3) . .
B2 B8 B9 107.9(3) . .
Cl7 B8 B9 122.5(3) . .
B3 B8 B9 59.8(2) . .
B12 B8 B9 59.7(2) . .
B7 B8 B9 107.8(3) . .
Cl8 B9 B4 121.8(3) . .
Cl8 B9 B12 122.0(3) . .
B4 B9 B12 107.7(3) . .
Cl8 B9 B10 121.6(3) . .
B4 B9 B10 60.0(2) . .
B12 B9 B10 60.0(2) . .
Cl8 B9 B3 122.2(3) . .
B4 B9 B3 59.8(3) . .
B12 B9 B3 107.4(3) . .
B10 B9 B3 107.7(3) . .
Cl8 B9 B8 122.4(3) . .
B4 B9 B8 107.4(3) . .
B12 B9 B8 59.7(2) . .
B10 B9 B8 107.6(3) . .
B3 B9 B8 59.5(2) . .
Cl9 B10 B5 120.9(3) . .
Cl9 B10 B4 121.4(3) . .
B5 B10 B4 60.4(2) . .
Cl9 B10 B12 122.6(2) . .
B5 B10 B12 107.9(3) . .
B4 B10 B12 107.5(3) . .
Cl9 B10 B11 121.5(3) . .
B5 B10 B11 59.9(2) . .
B4 B10 B11 108.1(3) . .
B12 B10 B11 60.1(2) . .
Cl9 B10 B9 121.9(3) . .
B5 B10 B9 108.4(3) . .
B4 B10 B9 59.8(2) . .
B12 B10 B9 60.0(2) . .
B11 B10 B9 108.4(3) . .
Cl10 B11 B5 121.3(3) . .
Cl10 B11 B6 122.7(3) . .
B5 B11 B6 60.6(2) . .
Cl10 B11 B10 120.5(3) . .
B5 B11 B10 59.6(2) . .
B6 B11 B10 108.2(3) . .
Cl10 B11 B12 121.7(3) . .
B5 B11 B12 107.5(3) . .
B6 B11 B12 107.5(3) . .
B10 B11 B12 59.9(2) . .
Cl10 B11 B7 122.9(3) . .
B5 B11 B7 107.9(3) . .
B6 B11 B7 59.3(2) . .
B10 B11 B7 108.0(3) . .
B12 B11 B7 60.0(2) . .
Cl11 B12 B10 121.7(3) . .
Cl11 B12 B9 121.0(3) . .
B10 B12 B9 60.0(2) . .
Cl11 B12 B8 121.3(3) . .
B10 B12 B8 108.4(3) . .
B9 B12 B8 60.6(2) . .
Cl11 B12 B11 121.9(3) . .
B10 B12 B11 59.9(2) . .
B9 B12 B11 108.3(3) . .
B8 B12 B11 108.3(3) . .
Cl11 B12 B7 121.8(3) . .
B10 B12 B7 108.0(3) . .
B9 B12 B7 108.6(3) . .
B8 B12 B7 60.0(2) . .
B11 B12 B7 60.0(2) . .
C2A C1A Cl1A 110.5(3) . .
C2A C1A H1A 109.5 . .
Cl1A C1A H1A 109.5 . .
C2A C1A H1B 109.5 . .
Cl1A C1A H1B 109.5 . .
H1A C1A H1B 108.1 . .
C1A C2A H2A 109.5 . .
C1A C2A H2B 109.5 . .
H2A C2A H2B 109.5 . .
C1A C2A H2C 109.5 . .
H2A C2A H2C 109.5 . .
H2B C2A H2C 109.5 . .
C1A Cl1A C3A 105.8(2) . .
C1A Cl1A Cl9 76.97(12) . 4_576
C3A Cl1A Cl9 98.70(15) . 4_576
C1A Cl1A Cl2 134.73(13) . 3_666
C3A Cl1A Cl2 99.75(16) . 3_666
Cl9 Cl1A Cl2 62.51(3) 4_576 3_666
C1A Cl1A Cl7 122.89(15) . 2_655
C3A Cl1A Cl7 106.13(16) . 2_655
Cl9 Cl1A Cl7 140.64(4) 4_576 2_655
Cl2 Cl1A Cl7 83.25(3) 3_666 2_655
C1A Cl1A Cl8 72.02(16) . 2_655
C3A Cl1A Cl8 159.23(15) . 2_655
Cl9 Cl1A Cl8 100.80(4) 4_576 2_655
Cl2 Cl1A Cl8 95.55(4) 3_666 2_655
Cl7 Cl1A Cl8 61.74(3) 2_655 2_655
C4A C3A Cl1A 111.8(3) . .
C4A C3A H3A 109.3 . .
Cl1A C3A H3A 109.3 . .
C4A C3A H3B 109.3 . .
Cl1A C3A H3B 109.3 . .
H3A C3A H3B 107.9 . .
C3A C4A H4A 109.5 . .
C3A C4A H4B 109.5 . .
H4A C4A H4B 109.5 . .
C3A C4A H4C 109.5 . .
H4A C4A H4C 109.5 . .
H4B C4A H4C 109.5 . .

loop_
_geom_bond_atom_site_label_1
_geom_bond_atom_site_label_2
_geom_bond_distance
_geom_bond_site_symmetry_2
C1 B4 1.704(5) .
C1 B5 1.714(5) .
C1 B3 1.715(6) .
C1 B2 1.717(5) .
C1 B6 1.727(6) .
C1 H1 0.960(5) .
B2 Cl1 1.770(4) .
B2 B8 1.774(6) .
B2 B7 1.784(6) .
B2 B3 1.784(6) .
B2 B6 1.795(6) .
B3 Cl2 1.763(4) .
B3 B4 1.785(7) .
B3 B8 1.789(6) .
B3 B9 1.794(6) .
B4 Cl3 1.771(4) .
B4 B9 1.784(6) .
B4 B10 1.789(6) .
B4 B5 1.793(5) .
B5 Cl4 1.765(4) .
B5 B10 1.778(6) .
B5 B11 1.783(6) .
B5 B6 1.802(6) .
B6 Cl5 1.761(4) .
B6 B7 1.773(6) .
B6 B11 1.787(6) .
B7 Cl6 1.779(4) .
B7 B11 1.794(6) .
B7 B12 1.795(6) .
B7 B8 1.795(6) .
B8 Cl7 1.779(4) .
B8 B12 1.793(6) .
B8 B9 1.809(6) .
B9 Cl8 1.779(5) .
B9 B12 1.792(6) .
B9 B10 1.793(7) .
B10 Cl9 1.777(4) .
B10 B12 1.791(6) .
B10 B11 1.791(6) .
B11 Cl10 1.777(4) .
B11 B12 1.794(6) .
B12 Cl11 1.775(4) .
C1A C2A 1.510(4) .
C1A Cl1A 1.840(4) .
C1A H1A 0.9900 .
C1A H1B 0.9900 .
C2A H2A 0.9800 .
C2A H2B 0.9800 .
C2A H2C 0.9800 .
Cl1A C3A 1.841(6) .
Cl1A Cl9 3.4452(15) 4_576
Cl1A Cl2 3.4488(15) 3_666
Cl1A Cl7 3.5075(15) 2_655
Cl1A Cl8 3.7290(18) 2_655
C3A C4A 1.521(4) .
C3A H3A 0.9900 .
C3A H3B 0.9900 .
C4A H4A 0.9800 .
C4A H4B 0.9800 .
C4A H4C 0.9800 .

loop_
_geom_hbond_atom_site_label_D
_geom_hbond_atom_site_label_H
_geom_hbond_atom_site_label_A
_geom_hbond_distance_DH
_geom_hbond_distance_HA
_geom_hbond_distance_DA
_geom_hbond_angle_DHA
_geom_hbond_site_symmetry_A
C1A H1A Cl10 0.99 2.87 3.472(5) 120.0 2
C1A H1B Cl8 0.99 3.01 3.613(5) 120.7 2_655
C1A H1B Cl11 0.99 2.89 3.692(4) 139.2 4_576
C2A H2A Cl4 0.98 2.99 3.964(5) 176.1 .
C2A H2B Cl2 0.98 2.93 3.884(5) 166.0 2_655
C2A H2C Cl10 0.98 3.04 3.644(5) 121.0 2
C3A H3A Cl3 0.99 3.01 3.742(5) 131.7 .
C3A H3A Cl4 0.99 2.86 3.769(5) 152.5 .
C3A H3B Cl7 0.99 2.97 3.643(5) 126.0 4_566
C4A H4A Cl6 0.98 2.86 3.698(5) 143.4 2
C4A H4B Cl9 0.98 2.91 3.618(5) 129.6 4_576
C4A H4C Cl6 0.98 3.04 3.943(5) 153.1 4_566

loop_
_geom_torsion_atom_site_label_1
_geom_torsion_atom_site_label_2
_geom_torsion_atom_site_label_3
_geom_torsion_atom_site_label_4
_geom_torsion
_geom_torsion_site_symmetry_1
_geom_torsion_site_symmetry_4
B4 C1 B2 Cl1 144.1(3) . .
B5 C1 B2 Cl1 -145.1(3) . .
B3 C1 B2 Cl1 107.9(4) . .
B6 C1 B2 Cl1 -108.5(4) . .
B4 C1 B2 B8 -4.5(4) . .
B5 C1 B2 B8 66.3(4) . .
B3 C1 B2 B8 -40.7(3) . .
B6 C1 B2 B8 102.8(3) . .
B4 C1 B2 B7 -67.3(4) . .
B5 C1 B2 B7 3.6(4) . .
B3 C1 B2 B7 -103.5(3) . .
B6 C1 B2 B7 40.1(3) . .
B4 C1 B2 B3 36.2(3) . .
B5 C1 B2 B3 107.0(3) . .
B6 C1 B2 B3 143.5(3) . .
B4 C1 B2 B6 -107.4(3) . .
B5 C1 B2 B6 -36.5(3) . .
B3 C1 B2 B6 -143.5(3) . .
B4 C1 B3 Cl2 108.6(4) . .
B5 C1 B3 Cl2 145.1(3) . .
B2 C1 B3 Cl2 -108.3(4) . .
B6 C1 B3 Cl2 -144.0(3) . .
B4 C1 B3 B2 -143.1(3) . .
B5 C1 B3 B2 -106.6(3) . .
B6 C1 B3 B2 -35.7(3) . .
B5 C1 B3 B4 36.5(3) . .
B2 C1 B3 B4 143.1(3) . .
B6 C1 B3 B4 107.4(3) . .
B4 C1 B3 B8 -102.9(3) . .
B5 C1 B3 B8 -66.4(4) . .
B2 C1 B3 B8 40.2(3) . .
B6 C1 B3 B8 4.4(4) . .
B4 C1 B3 B9 -40.2(3) . .
B5 C1 B3 B9 -3.7(4) . .
B2 C1 B3 B9 102.9(3) . .
B6 C1 B3 B9 67.2(3) . .
Cl1 B2 B3 C1 -111.5(3) . .
B8 B2 B3 C1 133.5(3) . .
B7 B2 B3 C1 95.5(3) . .
B6 B2 B3 C1 32.4(2) . .
C1 B2 B3 Cl2 111.0(3) . .
Cl1 B2 B3 Cl2 -0.4(4) . .
B8 B2 B3 Cl2 -115.5(3) . .
B7 B2 B3 Cl2 -153.5(3) . .
B6 B2 B3 Cl2 143.5(3) . .
C1 B2 B3 B4 -32.4(2) . .
Cl1 B2 B3 B4 -143.9(3) . .
B8 B2 B3 B4 101.0(3) . .
B7 B2 B3 B4 63.1(3) . .
B6 B2 B3 B4 0.0(3) . .
C1 B2 B3 B8 -133.5(3) . .
Cl1 B2 B3 B8 115.1(3) . .
B7 B2 B3 B8 -38.0(3) . .
B6 B2 B3 B8 -101.0(3) . .
C1 B2 B3 B9 -95.7(3) . .
Cl1 B2 B3 B9 152.8(3) . .
B8 B2 B3 B9 37.8(3) . .
B7 B2 B3 B9 -0.2(4) . .
B6 B2 B3 B9 -63.2(3) . .
B5 C1 B4 Cl3 108.5(4) . .
B3 C1 B4 Cl3 -108.5(3) . .
B2 C1 B4 Cl3 -144.5(3) . .
B6 C1 B4 Cl3 145.0(3) . .
B5 C1 B4 B9 -102.4(3) . .
B3 C1 B4 B9 40.7(3) . .
B2 C1 B4 B9 4.6(4) . .
B6 C1 B4 B9 -65.9(4) . .
B5 C1 B4 B3 -143.1(3) . .
B2 C1 B4 B3 -36.1(3) . .
B6 C1 B4 B3 -106.5(3) . .
B5 C1 B4 B10 -40.0(3) . .
B3 C1 B4 B10 103.1(3) . .
B2 C1 B4 B10 67.0(4) . .
B6 C1 B4 B10 -3.4(4) . .
B3 C1 B4 B5 143.1(3) . .
B2 C1 B4 B5 107.0(3) . .
B6 C1 B4 B5 36.5(3) . .
Cl2 B3 B4 C1 -110.6(3) . .
B2 B3 B4 C1 32.6(2) . .
B8 B3 B4 C1 95.6(3) . .
B9 B3 B4 C1 133.5(3) . .
C1 B3 B4 Cl3 111.9(3) . .
Cl2 B3 B4 Cl3 1.3(4) . .
B2 B3 B4 Cl3 144.5(3) . .
B8 B3 B4 Cl3 -152.5(3) . .
B9 B3 B4 Cl3 -114.6(3) . .
C1 B3 B4 B9 -133.5(3) . .
Cl2 B3 B4 B9 115.8(3) . .
B2 B3 B4 B9 -100.9(3) . .
B8 B3 B4 B9 -37.9(3) . .
C1 B3 B4 B10 -95.8(3) . .
Cl2 B3 B4 B10 153.6(3) . .
B2 B3 B4 B10 -63.1(3) . .
B8 B3 B4 B10 -0.1(4) . .
B9 B3 B4 B10 37.8(3) . .
C1 B3 B4 B5 -32.7(3) . .
Cl2 B3 B4 B5 -143.4(3) . .
B2 B3 B4 B5 -0.1(4) . .
B8 B3 B4 B5 62.9(3) . .
B9 B3 B4 B5 100.8(3) . .
B4 C1 B5 Cl4 -109.1(4) . .
B3 C1 B5 Cl4 -145.5(3) . .
B2 C1 B5 Cl4 144.2(3) . .
B6 C1 B5 Cl4 107.8(3) . .
B4 C1 B5 B10 40.3(2) . .
B3 C1 B5 B10 3.9(4) . .
B2 C1 B5 B10 -66.4(4) . .
B6 C1 B5 B10 -102.8(3) . .
B4 C1 B5 B11 102.8(3) . .
B3 C1 B5 B11 66.5(4) . .
B2 C1 B5 B11 -3.9(4) . .
B6 C1 B5 B11 -40.2(3) . .
B3 C1 B5 B4 -36.4(3) . .
B2 C1 B5 B4 -106.7(3) . .
B6 C1 B5 B4 -143.1(3) . .
B4 C1 B5 B6 143.1(3) . .
B3 C1 B5 B6 106.7(3) . .
B2 C1 B5 B6 36.4(3) . .
Cl3 B4 B5 C1 -111.8(3) . .
B9 B4 B5 C1 96.7(3) . .
B3 B4 B5 C1 32.8(3) . .
B10 B4 B5 C1 133.7(3) . .
C1 B4 B5 Cl4 111.0(3) . .
Cl3 B4 B5 Cl4 -0.8(5) . .
B9 B4 B5 Cl4 -152.3(3) . .
B3 B4 B5 Cl4 143.8(3) . .
B10 B4 B5 Cl4 -115.3(3) . .
C1 B4 B5 B10 -133.7(3) . .
Cl3 B4 B5 B10 114.5(3) . .
B9 B4 B5 B10 -37.0(3) . .
B3 B4 B5 B10 -100.9(3) . .
C1 B4 B5 B11 -95.9(3) . .
Cl3 B4 B5 B11 152.3(3) . .
B9 B4 B5 B11 0.8(4) . .
B3 B4 B5 B11 -63.1(4) . .
B10 B4 B5 B11 37.8(3) . .
C1 B4 B5 B6 -32.7(3) . .
Cl3 B4 B5 B6 -144.4(3) . .
B9 B4 B5 B6 64.0(4) . .
B3 B4 B5 B6 0.1(4) . .
B10 B4 B5 B6 101.0(3) . .
B4 C1 B6 Cl5 -145.0(3) . .
B5 C1 B6 Cl5 -108.4(4) . .
B3 C1 B6 Cl5 144.3(3) . .
B2 C1 B6 Cl5 108.6(3) . .
B4 C1 B6 B7 66.0(4) . .
B5 C1 B6 B7 102.6(3) . .
B3 C1 B6 B7 -4.7(4) . .
B2 C1 B6 B7 -40.4(3) . .
B4 C1 B6 B11 3.4(4) . .
B5 C1 B6 B11 40.0(3) . .
B3 C1 B6 B11 -67.3(3) . .
B2 C1 B6 B11 -102.9(3) . .
B4 C1 B6 B2 106.3(3) . .
B5 C1 B6 B2 142.9(3) . .
B3 C1 B6 B2 35.7(3) . .
B4 C1 B6 B5 -36.6(3) . .
B3 C1 B6 B5 -107.2(3) . .
B2 C1 B6 B5 -142.9(3) . .
Cl1 B2 B6 C1 111.4(3) . .
B8 B2 B6 C1 -96.4(3) . .
B7 B2 B6 C1 -133.5(3) . .
B3 B2 B6 C1 -32.3(2) . .
C1 B2 B6 Cl5 -110.6(3) . .
Cl1 B2 B6 Cl5 0.8(4) . .
B8 B2 B6 Cl5 153.1(3) . .
B7 B2 B6 Cl5 115.9(3) . .
B3 B2 B6 Cl5 -142.9(3) . .
C1 B2 B6 B7 133.5(3) . .
Cl1 B2 B6 B7 -115.1(3) . .
B8 B2 B6 B7 37.2(3) . .
B3 B2 B6 B7 101.2(3) . .
C1 B2 B6 B11 95.3(3) . .
Cl1 B2 B6 B11 -153.3(3) . .
B8 B2 B6 B11 -1.1(4) . .
B7 B2 B6 B11 -38.2(3) . .
B3 B2 B6 B11 62.9(3) . .
C1 B2 B6 B5 32.4(2) . .
Cl1 B2 B6 B5 143.8(3) . .
B8 B2 B6 B5 -63.9(3) . .
B7 B2 B6 B5 -101.1(3) . .
B3 B2 B6 B5 0.1(3) . .
Cl4 B5 B6 C1 -111.8(3) . .
B10 B5 B6 C1 95.9(3) . .
B11 B5 B6 C1 133.6(3) . .
B4 B5 B6 C1 32.4(3) . .
C1 B5 B6 Cl5 110.5(3) . .
Cl4 B5 B6 Cl5 -1.3(4) . .
B10 B5 B6 Cl5 -153.6(3) . .
B11 B5 B6 Cl5 -115.9(3) . .
B4 B5 B6 Cl5 142.9(3) . .
C1 B5 B6 B7 -95.8(3) . .
Cl4 B5 B6 B7 152.4(3) . .
B10 B5 B6 B7 0.1(4) . .
B11 B5 B6 B7 37.8(3) . .
B4 B5 B6 B7 -63.4(3) . .
C1 B5 B6 B11 -133.6(3) . .
Cl4 B5 B6 B11 114.6(3) . .
B10 B5 B6 B11 -37.7(3) . .
B4 B5 B6 B11 -101.2(3) . .
C1 B5 B6 B2 -32.5(2) . .
Cl4 B5 B6 B2 -144.3(3) . .
B10 B5 B6 B2 63.4(3) . .
B11 B5 B6 B2 101.1(3) . .
B4 B5 B6 B2 -0.1(4) . .
C1 B6 B7 Cl6 150.7(3) . .
Cl5 B6 B7 Cl6 3.3(5) . .
B11 B6 B7 Cl6 -111.4(4) . .
B2 B6 B7 Cl6 111.2(4) . .
B5 B6 B7 Cl6 -148.8(3) . .
C1 B6 B7 B2 39.5(3) . .
Cl5 B6 B7 B2 -107.9(4) . .
B11 B6 B7 B2 137.5(3) . .
B5 B6 B7 B2 100.1(3) . .
C1 B6 B7 B11 -97.9(3) . .
Cl5 B6 B7 B11 114.6(4) . .
B2 B6 B7 B11 -137.5(3) . .
B5 B6 B7 B11 -37.4(3) . .
C1 B6 B7 B12 -60.6(4) . .
Cl5 B6 B7 B12 152.0(3) . .
B11 B6 B7 B12 37.4(3) . .
B2 B6 B7 B12 -100.1(3) . .
B5 B6 B7 B12 0.0(4) . .
C1 B6 B7 B8 2.9(4) . .
Cl5 B6 B7 B8 -144.6(3) . .
B11 B6 B7 B8 100.8(4) . .
B2 B6 B7 B8 -36.7(3) . .
B5 B6 B7 B8 63.4(4) . .
C1 B2 B7 B6 -39.8(3) . .
Cl1 B2 B7 B6 107.6(4) . .
B8 B2 B7 B6 -138.9(3) . .
B3 B2 B7 B6 -101.0(3) . .
C1 B2 B7 Cl6 -151.2(3) . .
Cl1 B2 B7 Cl6 -3.8(5) . .
B8 B2 B7 Cl6 109.7(4) . .
B3 B2 B7 Cl6 147.6(3) . .
B6 B2 B7 Cl6 -111.4(4) . .
C1 B2 B7 B11 -1.7(4) . .
Cl1 B2 B7 B11 145.7(3) . .
B8 B2 B7 B11 -100.8(3) . .
B3 B2 B7 B11 -62.9(4) . .
B6 B2 B7 B11 38.1(3) . .
C1 B2 B7 B12 61.6(4) . .
Cl1 B2 B7 B12 -151.0(3) . .
B8 B2 B7 B12 -37.5(3) . .
B3 B2 B7 B12 0.4(4) . .
B6 B2 B7 B12 101.4(3) . .
C1 B2 B7 B8 99.1(3) . .
Cl1 B2 B7 B8 -113.5(4) . .
B3 B2 B7 B8 37.9(3) . .
B6 B2 B7 B8 138.9(3) . .
C1 B2 B8 Cl7 152.1(3) . .
Cl1 B2 B8 Cl7 4.5(5) . .
B7 B2 B8 Cl7 -109.7(4) . .
B3 B2 B8 Cl7 112.3(3) . .
B6 B2 B8 Cl7 -146.3(3) . .
C1 B2 B8 B3 39.8(3) . .
Cl1 B2 B8 B3 -107.8(4) . .
B7 B2 B8 B3 138.0(3) . .
B6 B2 B8 B3 101.4(3) . .
C1 B2 B8 B12 -60.5(4) . .
Cl1 B2 B8 B12 151.8(3) . .
B7 B2 B8 B12 37.6(3) . .
B3 B2 B8 B12 -100.4(3) . .
B6 B2 B8 B12 1.0(4) . .
C1 B2 B8 B7 -98.2(3) . .
Cl1 B2 B8 B7 114.2(4) . .
B3 B2 B8 B7 -138.0(3) . .
B6 B2 B8 B7 -36.6(3) . .
C1 B2 B8 B9 2.5(4) . .
Cl1 B2 B8 B9 -145.2(3) . .
B7 B2 B8 B9 100.6(3) . .
B3 B2 B8 B9 -37.4(3) . .
B6 B2 B8 B9 64.0(3) . .
C1 B3 B8 B2 -39.8(3) . .
Cl2 B3 B8 B2 107.3(4) . .
B4 B3 B8 B2 -100.5(3) . .
B9 B3 B8 B2 -138.1(3) . .
C1 B3 B8 Cl7 -150.4(3) . .
Cl2 B3 B8 Cl7 -3.3(5) . .
B2 B3 B8 Cl7 -110.6(4) . .
B4 B3 B8 Cl7 148.9(3) . .
B9 B3 B8 Cl7 111.3(4) . .
C1 B3 B8 B12 61.1(4) . .
Cl2 B3 B8 B12 -151.9(3) . .
B2 B3 B8 B12 100.9(3) . .
B4 B3 B8 B12 0.4(4) . .
B9 B3 B8 B12 -37.2(3) . .
C1 B3 B8 B7 -2.3(4) . .
Cl2 B3 B8 B7 144.8(3) . .
B2 B3 B8 B7 37.5(3) . .
B4 B3 B8 B7 -63.0(4) . .
B9 B3 B8 B7 -100.6(4) . .
C1 B3 B8 B9 98.3(3) . .
Cl2 B3 B8 B9 -114.7(4) . .
B2 B3 B8 B9 138.1(3) . .
B4 B3 B8 B9 37.6(3) . .
B6 B7 B8 B2 37.2(3) . .
Cl6 B7 B8 B2 -111.0(4) . .
B11 B7 B8 B2 100.8(3) . .
B12 B7 B8 B2 137.8(3) . .
B6 B7 B8 Cl7 148.5(3) . .
Cl6 B7 B8 Cl7 0.3(5) . .
B2 B7 B8 Cl7 111.3(3) . .
B11 B7 B8 Cl7 -147.8(3) . .
B12 B7 B8 Cl7 -110.8(3) . .
B6 B7 B8 B3 -0.4(5) . .
Cl6 B7 B8 B3 -148.6(3) . .
B2 B7 B8 B3 -37.6(3) . .
B11 B7 B8 B3 63.3(4) . .
B12 B7 B8 B3 100.3(3) . .
B6 B7 B8 B12 -100.7(3) . .
Cl6 B7 B8 B12 111.1(3) . .
B2 B7 B8 B12 -137.8(3) . .
B11 B7 B8 B12 -37.0(3) . .
B6 B7 B8 B9 -63.6(4) . .
Cl6 B7 B8 B9 148.2(3) . .
B2 B7 B8 B9 -100.7(3) . .
B11 B7 B8 B9 0.1(4) . .
B12 B7 B8 B9 37.1(3) . .
C1 B4 B9 Cl8 -151.3(3) . .
Cl3 B4 B9 Cl8 -2.8(5) . .
B3 B4 B9 Cl8 -111.4(4) . .
B10 B4 B9 Cl8 110.7(4) . .
B5 B4 B9 Cl8 147.4(3) . .
C1 B4 B9 B12 60.3(4) . .
Cl3 B4 B9 B12 -151.3(3) . .
B3 B4 B9 B12 100.2(3) . .
B10 B4 B9 B12 -37.7(3) . .
B5 B4 B9 B12 -1.1(4) . .
C1 B4 B9 B10 98.0(3) . .
Cl3 B4 B9 B10 -113.5(4) . .
B3 B4 B9 B10 137.9(3) . .
B5 B4 B9 B10 36.7(3) . .
C1 B4 B9 B3 -39.9(3) . .
Cl3 B4 B9 B3 108.5(4) . .
B10 B4 B9 B3 -137.9(3) . .
B5 B4 B9 B3 -101.2(3) . .
C1 B4 B9 B8 -2.7(4) . .
Cl3 B4 B9 B8 145.8(3) . .
B3 B4 B9 B8 37.2(3) . .
B10 B4 B9 B8 -100.7(3) . .
B5 B4 B9 B8 -64.0(4) . .
C1 B3 B9 Cl8 150.1(3) . .
Cl2 B3 B9 Cl8 2.8(5) . .
B2 B3 B9 Cl8 -148.6(3) . .
B4 B3 B9 Cl8 110.7(3) . .
B8 B3 B9 Cl8 -111.3(4) . .
C1 B3 B9 B4 39.4(3) . .
Cl2 B3 B9 B4 -107.9(4) . .
B2 B3 B9 B4 100.6(3) . .
B8 B3 B9 B4 137.9(3) . .
C1 B3 B9 B12 -61.3(4) . .
Cl2 B3 B9 B12 151.4(3) . .
B2 B3 B9 B12 -0.1(4) . .
B4 B3 B9 B12 -100.8(3) . .
B8 B3 B9 B12 37.2(3) . .
C1 B3 B9 B10 1.9(4) . .
Cl2 B3 B9 B10 -145.4(3) . .
B2 B3 B9 B10 63.1(4) . .
B4 B3 B9 B10 -37.6(3) . .
B8 B3 B9 B10 100.4(3) . .
C1 B3 B9 B8 -98.5(3) . .
Cl2 B3 B9 B8 114.2(4) . .
B2 B3 B9 B8 -37.3(3) . .
B4 B3 B9 B8 -137.9(3) . .
B2 B8 B9 Cl8 148.5(3) . .
Cl7 B8 B9 Cl8 -0.9(5) . .
B3 B8 B9 Cl8 111.0(4) . .
B12 B8 B9 Cl8 -110.9(4) . .
B7 B8 B9 Cl8 -148.2(3) . .
B2 B8 B9 B4 0.1(4) . .
Cl7 B8 B9 B4 -149.3(3) . .
B3 B8 B9 B4 -37.4(3) . .
B12 B8 B9 B4 100.7(3) . .
B7 B8 B9 B4 63.5(4) . .
B2 B8 B9 B12 -100.6(3) . .
Cl7 B8 B9 B12 110.0(3) . .
B3 B8 B9 B12 -138.1(3) . .
B7 B8 B9 B12 -37.3(3) . .
B2 B8 B9 B10 -63.1(4) . .
Cl7 B8 B9 B10 147.4(3) . .
B3 B8 B9 B10 -100.6(3) . .
B12 B8 B9 B10 37.5(3) . .
B7 B8 B9 B10 0.2(4) . .
B2 B8 B9 B3 37.5(3) . .
Cl7 B8 B9 B3 -111.9(3) . .
B12 B8 B9 B3 138.1(3) . .
B7 B8 B9 B3 100.8(3) . .
C1 B5 B10 Cl9 -150.3(3) . .
Cl4 B5 B10 Cl9 -2.0(5) . .
B11 B5 B10 Cl9 111.0(4) . .
B4 B5 B10 Cl9 -111.1(3) . .
B6 B5 B10 Cl9 148.4(3) . .
C1 B5 B10 B4 -39.3(2) . .
Cl4 B5 B10 B4 109.0(4) . .
B11 B5 B10 B4 -138.0(3) . .
B6 B5 B10 B4 -100.6(3) . .
C1 B5 B10 B12 61.1(4) . .
Cl4 B5 B10 B12 -150.6(3) . .
B11 B5 B10 B12 -37.6(3) . .
B4 B5 B10 B12 100.4(3) . .
B6 B5 B10 B12 -0.2(4) . .
C1 B5 B10 B11 98.7(3) . .
Cl4 B5 B10 B11 -113.0(3) . .
B4 B5 B10 B11 138.0(3) . .
B6 B5 B10 B11 37.4(3) . .
C1 B5 B10 B9 -2.4(4) . .
Cl4 B5 B10 B9 145.9(3) . .
B11 B5 B10 B9 -101.1(3) . .
B4 B5 B10 B9 36.9(3) . .
B6 B5 B10 B9 -63.7(3) . .
C1 B4 B10 Cl9 149.7(3) . .
Cl3 B4 B10 Cl9 2.0(5) . .
B9 B4 B10 Cl9 -111.1(4) . .
B3 B4 B10 Cl9 -149.0(3) . .
B5 B4 B10 Cl9 110.1(4) . .
C1 B4 B10 B5 39.5(2) . .
Cl3 B4 B10 B5 -108.1(4) . .
B9 B4 B10 B5 138.8(3) . .
B3 B4 B10 B5 100.9(3) . .
C1 B4 B10 B12 -61.5(3) . .
Cl3 B4 B10 B12 150.8(3) . .
B9 B4 B10 B12 37.7(3) . .
B3 B4 B10 B12 -0.1(4) . .
B5 B4 B10 B12 -101.1(3) . .
C1 B4 B10 B11 2.0(4) . .
Cl3 B4 B10 B11 -145.7(3) . .
B9 B4 B10 B11 101.2(3) . .
B3 B4 B10 B11 63.4(4) . .
B5 B4 B10 B11 -37.6(3) . .
C1 B4 B10 B9 -99.2(3) . .
Cl3 B4 B10 B9 113.1(3) . .
B3 B4 B10 B9 -37.8(3) . .
B5 B4 B10 B9 -138.8(3) . .
Cl8 B9 B10 Cl9 -0.6(5) . .
B4 B9 B10 Cl9 110.4(3) . .
B12 B9 B10 Cl9 -112.0(3) . .
B3 B9 B10 Cl9 147.9(3) . .
B8 B9 B10 Cl9 -149.3(3) . .
Cl8 B9 B10 B5 -148.2(3) . .
B4 B9 B10 B5 -37.1(3) . .
B12 B9 B10 B5 100.5(3) . .
B3 B9 B10 B5 0.3(4) . .
B8 B9 B10 B5 63.1(4) . .
Cl8 B9 B10 B4 -111.0(3) . .
B12 B9 B10 B4 137.7(3) . .
B3 B9 B10 B4 37.5(3) . .
B8 B9 B10 B4 100.3(3) . .
Cl8 B9 B10 B12 111.3(4) . .
B4 B9 B10 B12 -137.7(3) . .
B3 B9 B10 B12 -100.2(3) . .
B8 B9 B10 B12 -37.4(3) . .
Cl8 B9 B10 B11 148.3(3) . .
B4 B9 B10 B11 -100.7(3) . .
B12 B9 B10 B11 37.0(3) . .
B3 B9 B10 B11 -63.2(3) . .
B8 B9 B10 B11 -0.4(3) . .
C1 B5 B11 Cl10 152.3(3) . .
Cl4 B5 B11 Cl10 5.1(5) . .
B10 B5 B11 Cl10 -109.4(3) . .
B4 B5 B11 Cl10 -147.0(3) . .
B6 B5 B11 Cl10 112.6(3) . .
C1 B5 B11 B6 39.7(3) . .
Cl4 B5 B11 B6 -107.5(4) . .
B10 B5 B11 B6 138.1(3) . .
B4 B5 B11 B6 100.4(3) . .
C1 B5 B11 B10 -98.3(3) . .
Cl4 B5 B11 B10 114.5(4) . .
B4 B5 B11 B10 -37.7(3) . .
B6 B5 B11 B10 -138.1(3) . .
C1 B5 B11 B12 -60.9(4) . .
Cl4 B5 B11 B12 151.9(3) . .
B10 B5 B11 B12 37.4(3) . .
B4 B5 B11 B12 -0.2(4) . .
B6 B5 B11 B12 -100.6(3) . .
C1 B5 B11 B7 2.5(4) . .
Cl4 B5 B11 B7 -144.8(3) . .
B10 B5 B11 B7 100.8(3) . .
B4 B5 B11 B7 63.1(4) . .
B6 B5 B11 B7 -37.3(3) . .
C1 B6 B11 Cl10 -149.6(3) . .
Cl5 B6 B11 Cl10 -2.8(5) . .
B7 B6 B11 Cl10 111.7(3) . .
B2 B6 B11 Cl10 149.7(3) . .
B5 B6 B11 Cl10 -110.3(4) . .
C1 B6 B11 B5 -39.2(3) . .
Cl5 B6 B11 B5 107.5(4) . .
B7 B6 B11 B5 -137.9(3) . .
B2 B6 B11 B5 -99.9(3) . .
C1 B6 B11 B10 -1.9(4) . .
Cl5 B6 B11 B10 144.9(3) . .
B7 B6 B11 B10 -100.6(3) . .
B2 B6 B11 B10 -62.6(4) . .
B5 B6 B11 B10 37.4(3) . .
C1 B6 B11 B12 61.4(3) . .
Cl5 B6 B11 B12 -151.8(3) . .
B7 B6 B11 B12 -37.3(3) . .
B2 B6 B11 B12 0.7(4) . .
B5 B6 B11 B12 100.7(3) . .
C1 B6 B11 B7 98.7(3) . .
Cl5 B6 B11 B7 -114.5(4) . .
B2 B6 B11 B7 38.0(3) . .
B5 B6 B11 B7 137.9(3) . .
Cl9 B10 B11 Cl10 0.9(5) . .
B5 B10 B11 Cl10 110.8(3) . .
B4 B10 B11 Cl10 148.5(3) . .
B12 B10 B11 Cl10 -111.3(3) . .
B9 B10 B11 Cl10 -148.2(3) . .
Cl9 B10 B11 B5 -109.9(3) . .
B4 B10 B11 B5 37.8(3) . .
B12 B10 B11 B5 137.9(3) . .
B9 B10 B11 B5 101.0(3) . .
Cl9 B10 B11 B6 -147.7(3) . .
B5 B10 B11 B6 -37.8(3) . .
B4 B10 B11 B6 -0.1(4) . .
B12 B10 B11 B6 100.1(3) . .
B9 B10 B11 B6 63.2(3) . .
Cl9 B10 B11 B12 112.1(3) . .
B5 B10 B11 B12 -137.9(3) . .
B4 B10 B11 B12 -100.2(3) . .
B9 B10 B11 B12 -36.9(3) . .
Cl9 B10 B11 B7 149.5(3) . .
B5 B10 B11 B7 -100.6(3) . .
B4 B10 B11 B7 -62.8(4) . .
B12 B10 B11 B7 37.4(3) . .
B9 B10 B11 B7 0.5(3) . .
B6 B7 B11 Cl10 -111.4(3) . .
Cl6 B7 B11 Cl10 -0.3(5) . .
B2 B7 B11 Cl10 -149.7(3) . .
B12 B7 B11 Cl10 110.4(3) . .
B8 B7 B11 Cl10 147.4(3) . .
B6 B7 B11 B5 37.8(3) . .
Cl6 B7 B11 B5 148.9(3) . .
B2 B7 B11 B5 -0.5(4) . .
B12 B7 B11 B5 -100.4(3) . .
B8 B7 B11 B5 -63.4(4) . .
Cl6 B7 B11 B6 111.1(4) . .
B2 B7 B11 B6 -38.3(3) . .
B12 B7 B11 B6 -138.2(3) . .
B8 B7 B11 B6 -101.2(3) . .
B6 B7 B11 B10 100.9(3) . .
Cl6 B7 B11 B10 -148.0(3) . .
B2 B7 B11 B10 62.6(4) . .
B12 B7 B11 B10 -37.3(3) . .
B8 B7 B11 B10 -0.3(4) . .
B6 B7 B11 B12 138.2(3) . .
Cl6 B7 B11 B12 -110.7(3) . .
B2 B7 B11 B12 99.9(3) . .
B8 B7 B11 B12 37.0(3) . .
Cl9 B10 B12 Cl11 0.7(5) . .
B5 B10 B12 Cl11 148.6(3) . .
B4 B10 B12 Cl11 -147.6(3) . .
B11 B10 B12 Cl11 111.1(4) . .
B9 B10 B12 Cl11 -110.0(4) . .
Cl9 B10 B12 B9 110.8(4) . .
B5 B10 B12 B9 -101.3(3) . .
B4 B10 B12 B9 -37.6(3) . .
B11 B10 B12 B9 -138.9(3) . .
Cl9 B10 B12 B8 148.7(3) . .
B5 B10 B12 B8 -63.4(4) . .
B4 B10 B12 B8 0.4(4) . .
B11 B10 B12 B8 -100.9(3) . .
B9 B10 B12 B8 38.0(3) . .
Cl9 B10 B12 B11 -110.4(4) . .
B5 B10 B12 B11 37.5(3) . .
B4 B10 B12 B11 101.3(3) . .
B9 B10 B12 B11 138.9(3) . .
Cl9 B10 B12 B7 -147.7(3) . .
B5 B10 B12 B7 0.2(4) . .
B4 B10 B12 B7 63.9(4) . .
B11 B10 B12 B7 -37.3(3) . .
B9 B10 B12 B7 101.5(3) . .
Cl8 B9 B12 Cl11 0.6(5) . .
B4 B9 B12 Cl11 148.9(3) . .
B10 B9 B12 Cl11 111.2(3) . .
B3 B9 B12 Cl11 -148.0(3) . .
B8 B9 B12 Cl11 -110.9(3) . .
Cl8 B9 B12 B10 -110.6(4) . .
B4 B9 B12 B10 37.8(3) . .
B3 B9 B12 B10 100.8(3) . .
B8 B9 B12 B10 137.9(3) . .
Cl8 B9 B12 B8 111.5(4) . .
B4 B9 B12 B8 -100.2(3) . .
B10 B9 B12 B8 -137.9(3) . .
B3 B9 B12 B8 -37.1(3) . .
Cl8 B9 B12 B11 -147.4(3) . .
B4 B9 B12 B11 0.9(4) . .
B10 B9 B12 B11 -36.9(3) . .
B3 B9 B12 B11 64.0(3) . .
B8 B9 B12 B11 101.1(3) . .
Cl8 B9 B12 B7 148.9(3) . .
B4 B9 B12 B7 -62.7(4) . .
B10 B9 B12 B7 -100.5(3) . .
B3 B9 B12 B7 0.4(4) . .
B8 B9 B12 B7 37.5(3) . .
B2 B8 B12 Cl11 -148.9(3) . .
Cl7 B8 B12 Cl11 -1.4(5) . .
B3 B8 B12 Cl11 147.7(3) . .
B7 B8 B12 Cl11 -111.3(3) . .
B9 B8 B12 Cl11 110.5(4) . .
B2 B8 B12 B10 63.0(4) . .
Cl7 B8 B12 B10 -149.6(3) . .
B3 B8 B12 B10 -0.5(4) . .
B7 B8 B12 B10 100.6(3) . .
B9 B8 B12 B10 -37.7(3) . .
B2 B8 B12 B9 100.7(3) . .
Cl7 B8 B12 B9 -111.9(3) . .
B3 B8 B12 B9 37.3(3) . .
B7 B8 B12 B9 138.3(3) . .
B2 B8 B12 B11 -0.6(4) . .
Cl7 B8 B12 B11 146.9(3) . .
B3 B8 B12 B11 -64.0(4) . .
B7 B8 B12 B11 37.0(3) . .
B9 B8 B12 B11 -101.2(3) . .
B2 B8 B12 B7 -37.6(3) . .
Cl7 B8 B12 B7 109.9(3) . .
B3 B8 B12 B7 -101.0(3) . .
B9 B8 B12 B7 -138.3(3) . .
Cl10 B11 B12 Cl11 -1.4(5) . .
B5 B11 B12 Cl11 -148.1(3) . .
B6 B11 B12 Cl11 148.0(3) . .
B10 B11 B12 Cl11 -110.8(3) . .
B7 B11 B12 Cl11 111.0(3) . .
Cl10 B11 B12 B10 109.4(3) . .
B5 B11 B12 B10 -37.3(3) . .
B6 B11 B12 B10 -101.2(3) . .
B7 B11 B12 B10 -138.2(3) . .
Cl10 B11 B12 B9 146.3(3) . .
B5 B11 B12 B9 -0.4(4) . .
B6 B11 B12 B9 -64.3(3) . .
B10 B11 B12 B9 36.9(3) . .
B7 B11 B12 B9 -101.3(3) . .
Cl10 B11 B12 B8 -149.5(3) . .
B5 B11 B12 B8 63.8(4) . .
B6 B11 B12 B8 -0.1(4) . .
B10 B11 B12 B8 101.1(3) . .
B7 B11 B12 B8 -37.1(3) . .
Cl10 B11 B12 B7 -112.4(3) . .
B5 B11 B12 B7 100.9(3) . .
B6 B11 B12 B7 37.0(3) . .
B10 B11 B12 B7 138.2(3) . .
B6 B7 B12 Cl11 -148.5(3) . .
Cl6 B7 B12 Cl11 0.3(5) . .
B2 B7 B12 Cl11 147.5(3) . .
B11 B7 B12 Cl11 -111.1(3) . .
B8 B7 B12 Cl11 110.3(3) . .
B6 B7 B12 B10 -0.1(4) . .
Cl6 B7 B12 B10 148.7(3) . .
B2 B7 B12 B10 -64.1(4) . .
B11 B7 B12 B10 37.3(3) . .
B8 B7 B12 B10 -101.3(3) . .
B6 B7 B12 B9 63.5(4) . .
Cl6 B7 B12 B9 -147.7(3) . .
B2 B7 B12 B9 -0.5(4) . .
B11 B7 B12 B9 100.9(3) . .
B8 B7 B12 B9 -37.7(3) . .
B6 B7 B12 B8 101.2(3) . .
Cl6 B7 B12 B8 -110.0(4) . .
B2 B7 B12 B8 37.2(3) . .
B11 B7 B12 B8 138.6(3) . .
B6 B7 B12 B11 -37.4(3) . .
Cl6 B7 B12 B11 111.4(4) . .
B2 B7 B12 B11 -101.4(3) . .
B8 B7 B12 B11 -138.6(3) . .
C2A C1A Cl1A C3A -72.1(4) . .
C2A C1A Cl1A Cl9 -167.6(4) . 4_576
C2A C1A Cl1A Cl2 166.0(2) . 3_666
C2A C1A Cl1A Cl7 49.7(4) . 2_655
C2A C1A Cl1A Cl8 86.3(3) . 2_655
C1A Cl1A C3A C4A -59.2(4) . .
Cl9 Cl1A C3A C4A 19.6(4) 4_576 .
Cl2 Cl1A C3A C4A 83.0(3) 3_666 .
Cl7 Cl1A C3A C4A 168.8(3) 2_655 .
Cl8 Cl1A C3A C4A -140.1(4) 2_655 .
